data_8103657
loop_
_publ_author_name
'Fornasini, M.L.'
'Cirafici, S.'

_publ_section_title
;
 Crystal structures of Eu3 Ga2, Eu Ga,Eu2 In, Eu In and Eu In4
;
_journal_name_full 'Zeitschrift fuer Kristallographie (149,1979-)'
_journal_page_first 295
_journal_page_last 304
_journal_volume 190
_journal_year 1990
_chemical_formula_sum 'Eu2 In'
_space_group_IT_number 62
_symmetry_space_group_name_Hall '-P 2ac 2n'
_symmetry_space_group_name_H-M 'P n m a'
_cell_angle_alpha 90
_cell_angle_beta 90
_cell_angle_gamma 90
_cell_formula_units_Z 4
_cell_length_a 7.445
_cell_length_b 5.573
_cell_length_c 10.306
_cell_volume 427.606
_citation_journal_id_ASTM ZEKRDZ
_cod_data_source_file Fornasini_ZEKRDZ_1990_453.cif
_cod_data_source_block Eu2In1
_cod_original_cell_volume 427.6061
_cod_original_formula_sum 'Eu2 In1'
_cod_database_code 8103657

loop_
_symmetry_equiv_pos_as_xyz
x,y,z
-x+1/2,-y,z+1/2
x+1/2,-y+1/2,-z+1/2
-x,y+1/2,-z
-x,-y,-z
x-1/2,y,-z-1/2
-x-1/2,y-1/2,z-1/2
x,-y-1/2,z

loop_
_atom_site_label
_atom_site_type_symbol
_atom_site_fract_x
_atom_site_fract_y
_atom_site_fract_z
_atom_site_occupancy
_atom_site_U_iso_or_equiv
Eu2 Eu 0.1788 0.25 0.0704 1 0.0
In1 In 0.2239 0.25 0.3936 1 0.0
Eu1 Eu 0.0299 0.25 0.7021 1 0.0
